data_7016255
loop_
_publ_author_name
'Dube, Koustubh S.'
'Harrop, Todd C.'

_publ_section_title
;
 Structure and properties of an eight-coordinate Mn(ii) complex that
 demonstrates a high water relaxivity.
;
_journal_issue 29
_journal_name_full 'Dalton transactions (Cambridge, England : 2003)'
_journal_page_first 7496
_journal_page_last 7498
_journal_paper_doi 10.1039/c1dt10579e
_journal_volume 40
_journal_year 2011
_chemical_formula_sum 'C34 H35 Cl2 Mn N13 O8'
_chemical_formula_weight 879.59
_chemical_name_systematic
;
?
;
_space_group_IT_number 14
_symmetry_cell_setting monoclinic
_symmetry_space_group_name_Hall '-P 2ybc'
_symmetry_space_group_name_H-M 'P 1 21/c 1'
_atom_sites_solution_hydrogens geom
_atom_sites_solution_primary direct
_atom_sites_solution_secondary difmap
_audit_creation_method SHELXL-97
_cell_angle_alpha 90.00
_cell_angle_beta 92.6490(10)
_cell_angle_gamma 90.00
_cell_formula_units_Z 4
_cell_length_a 10.3455(6)
_cell_length_b 21.1221(12)
_cell_length_c 18.0690(10)
_cell_measurement_reflns_used 9906
_cell_measurement_temperature 293(2)
_cell_measurement_theta_max 24.725
_cell_measurement_theta_min 2.234
_cell_volume 3944.2(4)
_computing_structure_refinement 'SHELXL-97 (Sheldrick, 1997)'
_diffrn_ambient_temperature 293(2)
_diffrn_measured_fraction_theta_full 0.998
_diffrn_measured_fraction_theta_max 0.998
_diffrn_measurement_device_type 'Bruker SMART APEX II'
_diffrn_measurement_method 'OMEGA SCAN'
_diffrn_radiation_monochromator graphite
_diffrn_radiation_source 'fine-focus sealed tube'
_diffrn_radiation_type MoK\a
_diffrn_radiation_wavelength 0.71073
_diffrn_reflns_av_R_equivalents 0.0795
_diffrn_reflns_av_sigmaI/netI 0.0610
_diffrn_reflns_limit_h_max 13
_diffrn_reflns_limit_h_min -13
_diffrn_reflns_limit_k_max 28
_diffrn_reflns_limit_k_min -28
_diffrn_reflns_limit_l_max 24
_diffrn_reflns_limit_l_min -24
_diffrn_reflns_number 53897
_diffrn_reflns_theta_full 28.26
_diffrn_reflns_theta_max 28.26
_diffrn_reflns_theta_min 2.19
_exptl_absorpt_coefficient_mu 0.538
_exptl_absorpt_correction_T_max 0.9582
_exptl_absorpt_correction_T_min 0.8773
_exptl_absorpt_correction_type multi-scan
_exptl_absorpt_process_details 'BRUKER SADABS'
_exptl_crystal_colour yellow
_exptl_crystal_density_diffrn 1.481
_exptl_crystal_density_method 'not measured'
_exptl_crystal_description plate
_exptl_crystal_F_000 1812
_exptl_crystal_size_max 0.25
_exptl_crystal_size_mid 0.20
_exptl_crystal_size_min 0.08
_refine_diff_density_max 0.721
_refine_diff_density_min -0.501
_refine_diff_density_rms 0.067
_refine_ls_extinction_method none
_refine_ls_goodness_of_fit_ref 1.003
_refine_ls_hydrogen_treatment constr
_refine_ls_matrix_type full
_refine_ls_number_parameters 523
_refine_ls_number_reflns 9736
_refine_ls_number_restraints 0
_refine_ls_restrained_S_all 1.003
_refine_ls_R_factor_all 0.1381
_refine_ls_R_factor_gt 0.0647
_refine_ls_shift/su_max 0.001
_refine_ls_shift/su_mean 0.000
_refine_ls_structure_factor_coef Fsqd
_refine_ls_weighting_details 'calc w=1/[\s^2^(Fo^2^)+(0.0992P)^2^+2.6880P] where P=(Fo^2^+2Fc^2^)/3'
_refine_ls_weighting_scheme calc
_refine_ls_wR_factor_gt 0.1670
_refine_ls_wR_factor_ref 0.2102
_reflns_number_gt 4985
_reflns_number_total 9736
_reflns_threshold_expression >2sigma(I)
_cod_data_source_file c1dt10579e.txt
_cod_data_source_block harrop37
_cod_depositor_comments
;
The following automatic conversions were performed:

'_symmetry_cell_setting' value 'Monoclinic' changed to 'monoclinic'
according to /home/saulius/struct/CIF-dictionaries/cif_core.dic
dictionary named 'cif_core.dic' version 2.4.1 from 2010-06-29.

Automatic conversion script
Id: cif_fix_values 1715 2011-07-08 13:25:40Z adriana 
;
_cod_original_sg_symbol_H-M P21/c
_cod_database_code 7016255

loop_
_symmetry_equiv_pos_as_xyz
'x, y, z'
'-x, y+1/2, -z+1/2'
'-x, -y, -z'
'x, -y-1/2, z-1/2'

loop_
_atom_site_label
_atom_site_type_symbol
_atom_site_fract_x
_atom_site_fract_y
_atom_site_fract_z
_atom_site_U_iso_or_equiv
_atom_site_adp_type
_atom_site_occupancy
_atom_site_symmetry_multiplicity
_atom_site_calc_flag
_atom_site_refinement_flags
_atom_site_disorder_assembly
_atom_site_disorder_group
Mn1 Mn 0.34133(6) 0.70815(3) 0.11694(3) 0.04252(18) Uani 1 1 d . . .
N1 N 0.1339(3) 0.70708(15) 0.06246(18) 0.0466(8) Uani 1 1 d . . .
N2 N -0.0414(3) 0.65685(18) 0.01880(18) 0.0523(9) Uani 1 1 d . . .
N3 N 0.2349(3) 0.60130(15) 0.12668(18) 0.0436(7) Uani 1 1 d . . .
N4 N 0.4680(3) 0.62600(15) 0.18197(17) 0.0438(7) Uani 1 1 d . . .
N5 N 0.5468(3) 0.74464(16) 0.14615(18) 0.0476(8) Uani 1 1 d . . .
N6 N 0.7527(3) 0.72244(17) 0.17344(19) 0.0519(9) Uani 1 1 d . . .
N7 N 0.2471(3) 0.71831(16) 0.23116(18) 0.0499(8) Uani 1 1 d . . .
N8 N 0.1110(4) 0.76989(17) 0.3008(2) 0.0587(10) Uani 1 1 d . . .
N9 N 0.2757(3) 0.81921(16) 0.13972(18) 0.0478(8) Uani 1 1 d . . .
N10 N 0.3688(3) 0.78432(15) 0.01320(18) 0.0459(8) Uani 1 1 d . . .
N11 N 0.4237(3) 0.65818(15) 0.01564(18) 0.0508(8) Uani 1 1 d . . .
N12 N 0.4799(3) 0.65837(16) -0.10123(18) 0.0503(8) Uani 1 1 d . . .
N13 N 0.0523(6) 0.4102(3) 0.3709(5) 0.143(3) Uani 1 1 d . . .
C1 C 0.0477(4) 0.7494(2) 0.0318(2) 0.0567(11) Uani 1 1 d . . .
H1 H 0.0614 0.7929 0.0292 0.068 Uiso 1 1 calc R . .
C2 C -0.0600(4) 0.7196(2) 0.0058(2) 0.0603(12) Uani 1 1 d . . .
H2 H -0.1331 0.7383 -0.0167 0.072 Uiso 1 1 calc R . .
C3 C -0.1346(5) 0.6070(3) -0.0029(3) 0.0769(15) Uani 1 1 d . . .
H3A H -0.2098 0.6258 -0.0271 0.115 Uiso 1 1 calc R . .
H3B H -0.1594 0.5845 0.0404 0.115 Uiso 1 1 calc R . .
H3C H -0.0955 0.5781 -0.0362 0.115 Uiso 1 1 calc R . .
C4 C 0.0764(4) 0.6508(2) 0.0542(2) 0.0459(9) Uani 1 1 d . . .
C5 C 0.1305(4) 0.59441(19) 0.0871(2) 0.0453(9) Uani 1 1 d . . .
H5 H 0.0916 0.5550 0.0800 0.054 Uiso 1 1 calc R . .
C6 C 0.2922(4) 0.55334(18) 0.1707(2) 0.0437(9) Uani 1 1 d . . .
C7 C 0.2310(4) 0.4972(2) 0.1901(2) 0.0536(10) Uani 1 1 d . . .
H7 H 0.1492 0.4876 0.1697 0.064 Uiso 1 1 calc R . .
C8 C 0.2927(5) 0.4557(2) 0.2400(3) 0.0586(11) Uani 1 1 d . . .
H8 H 0.2523 0.4181 0.2525 0.070 Uiso 1 1 calc R . .
C9 C 0.4131(5) 0.4701(2) 0.2709(3) 0.0598(12) Uani 1 1 d . . .
H9 H 0.4531 0.4423 0.3048 0.072 Uiso 1 1 calc R . .
C10 C 0.4747(4) 0.5251(2) 0.2523(2) 0.0533(10) Uani 1 1 d . . .
H10 H 0.5562 0.5343 0.2734 0.064 Uiso 1 1 calc R . .
C11 C 0.4157(4) 0.56686(17) 0.2020(2) 0.0425(9) Uani 1 1 d . . .
C12 C 0.5874(4) 0.63839(19) 0.1914(2) 0.0453(9) Uani 1 1 d . . .
H12 H 0.6457 0.6084 0.2105 0.054 Uiso 1 1 calc R . .
C13 C 0.6288(4) 0.70046(19) 0.1714(2) 0.0444(9) Uani 1 1 d . . .
C14 C 0.8693(4) 0.6877(3) 0.1981(3) 0.0698(13) Uani 1 1 d . . .
H14A H 0.8460 0.6458 0.2130 0.105 Uiso 1 1 calc R . .
H14B H 0.9112 0.7094 0.2393 0.105 Uiso 1 1 calc R . .
H14C H 0.9273 0.6852 0.1582 0.105 Uiso 1 1 calc R . .
C15 C 0.7472(5) 0.7826(2) 0.1484(3) 0.0622(12) Uani 1 1 d . . .
H15 H 0.8171 0.8097 0.1436 0.075 Uiso 1 1 calc R . .
C16 C 0.6214(4) 0.7962(2) 0.1318(3) 0.0562(11) Uani 1 1 d . . .
H16 H 0.5904 0.8347 0.1133 0.067 Uiso 1 1 calc R . .
C17 C 0.2096(4) 0.6803(2) 0.2863(2) 0.0563(11) Uani 1 1 d . . .
H17 H 0.2370 0.6387 0.2934 0.068 Uiso 1 1 calc R . .
C18 C 0.1266(5) 0.7108(2) 0.3302(2) 0.0616(12) Uani 1 1 d . . .
H18 H 0.0882 0.6947 0.3717 0.074 Uiso 1 1 calc R . .
C19 C 0.0243(6) 0.8194(3) 0.3270(3) 0.093(2) Uani 1 1 d . . .
H19A H -0.0170 0.8047 0.3703 0.140 Uiso 1 1 calc R . .
H19B H -0.0404 0.8289 0.2888 0.140 Uiso 1 1 calc R . .
H19C H 0.0735 0.8568 0.3389 0.140 Uiso 1 1 calc R . .
C20 C 0.1862(4) 0.7729(2) 0.2412(2) 0.0489(10) Uani 1 1 d . . .
C21 C 0.2010(4) 0.8264(2) 0.1929(2) 0.0517(10) Uani 1 1 d . . .
H21 H 0.1579 0.8644 0.2002 0.062 Uiso 1 1 calc R . .
C22 C 0.2990(4) 0.86852(18) 0.0890(2) 0.0473(9) Uani 1 1 d . . .
C23 C 0.2828(4) 0.9329(2) 0.1044(3) 0.0585(11) Uani 1 1 d . . .
H23 H 0.2543 0.9455 0.1502 0.070 Uiso 1 1 calc R . .
C24 C 0.3091(5) 0.9773(2) 0.0518(3) 0.0676(13) Uani 1 1 d . . .
H24 H 0.2963 1.0200 0.0616 0.081 Uiso 1 1 calc R . .
C25 C 0.3543(5) 0.9589(2) -0.0154(3) 0.0685(13) Uani 1 1 d . . .
H25 H 0.3718 0.9894 -0.0507 0.082 Uiso 1 1 calc R . .
C26 C 0.3741(4) 0.8955(2) -0.0311(3) 0.0576(11) Uani 1 1 d . . .
H26 H 0.4051 0.8836 -0.0765 0.069 Uiso 1 1 calc R . .
C27 C 0.3475(4) 0.84985(18) 0.0213(2) 0.0464(9) Uani 1 1 d . . .
C28 C 0.4069(4) 0.75999(19) -0.0461(2) 0.0469(9) Uani 1 1 d . . .
H28 H 0.4161 0.7842 -0.0886 0.056 Uiso 1 1 calc R . .
C29 C 0.4354(4) 0.69329(19) -0.0450(2) 0.0462(9) Uani 1 1 d . . .
C30 C 0.5019(5) 0.6791(2) -0.1769(2) 0.0711(14) Uani 1 1 d . . .
H30A H 0.5332 0.6441 -0.2049 0.107 Uiso 1 1 calc R . .
H30B H 0.5647 0.7126 -0.1757 0.107 Uiso 1 1 calc R . .
H30C H 0.4221 0.6942 -0.1997 0.107 Uiso 1 1 calc R . .
C31 C 0.4991(5) 0.5988(2) -0.0746(2) 0.0598(12) Uani 1 1 d . . .
H31 H 0.5303 0.5642 -0.1003 0.072 Uiso 1 1 calc R . .
C32 C 0.4639(5) 0.5995(2) -0.0033(3) 0.0620(12) Uani 1 1 d . . .
H32 H 0.4669 0.5646 0.0282 0.074 Uiso 1 1 calc R . .
C33 C 0.0351(8) 0.5313(3) 0.3762(6) 0.139(3) Uani 1 1 d . . .
C34 C 0.0467(6) 0.4629(4) 0.3748(5) 0.108(2) Uani 1 1 d . . .
O1 O 0.7099(4) 0.5190(2) 0.1172(3) 0.1072(14) Uani 1 1 d . . .
O2 O 0.8814(8) 0.5211(5) 0.1966(5) 0.244(5) Uani 1 1 d . . .
O3 O 0.8982(5) 0.4626(2) 0.0982(3) 0.1233(18) Uani 1 1 d . . .
O4 O 0.7577(5) 0.4314(3) 0.1871(3) 0.142(2) Uani 1 1 d . . .
O5 O 0.2539(7) 0.2742(3) 0.6322(4) 0.177(3) Uani 1 1 d . . .
O6 O 0.3098(6) 0.3384(5) 0.5362(3) 0.203(4) Uani 1 1 d . . .
O7 O 0.3713(11) 0.3584(5) 0.6481(3) 0.270(6) Uani 1 1 d . . .
O8 O 0.1700(11) 0.3625(5) 0.6149(8) 0.392(11) Uani 1 1 d . . .
Cl1 Cl 0.81161(14) 0.48210(7) 0.15052(8) 0.0783(4) Uani 1 1 d . . .
Cl2 Cl 0.27322(16) 0.33444(7) 0.60568(9) 0.0894(5) Uani 1 1 d . . .

loop_
_atom_site_aniso_label
_atom_site_aniso_U_11
_atom_site_aniso_U_22
_atom_site_aniso_U_33
_atom_site_aniso_U_23
_atom_site_aniso_U_13
_atom_site_aniso_U_12
Mn1 0.0422(3) 0.0434(3) 0.0425(3) 0.0000(3) 0.0077(2) -0.0012(3)
N1 0.0462(19) 0.0474(18) 0.0464(18) 0.0031(15) 0.0025(15) 0.0008(16)
N2 0.047(2) 0.065(2) 0.0449(19) 0.0058(17) -0.0025(15) -0.0046(17)
N3 0.0402(18) 0.0440(18) 0.0468(18) 0.0022(14) 0.0055(15) -0.0008(14)
N4 0.0426(18) 0.0431(18) 0.0459(18) 0.0018(14) 0.0031(14) -0.0046(14)
N5 0.0423(18) 0.0488(19) 0.0518(19) -0.0005(16) 0.0049(15) -0.0039(15)
N6 0.0390(19) 0.063(2) 0.054(2) -0.0068(17) 0.0061(15) -0.0108(16)
N7 0.054(2) 0.052(2) 0.0442(18) -0.0018(15) 0.0107(16) -0.0010(16)
N8 0.068(2) 0.055(2) 0.056(2) -0.0103(17) 0.0279(19) -0.0097(18)
N9 0.0495(19) 0.0482(19) 0.0467(19) -0.0045(15) 0.0109(16) -0.0003(15)
N10 0.0473(19) 0.0434(18) 0.0475(18) 0.0009(15) 0.0082(15) 0.0016(14)
N11 0.063(2) 0.0430(18) 0.0479(19) -0.0009(15) 0.0145(17) -0.0016(16)
N12 0.056(2) 0.054(2) 0.0410(18) -0.0069(16) 0.0067(16) -0.0014(16)
N13 0.090(4) 0.087(4) 0.252(9) -0.002(5) 0.021(5) 0.016(4)
C1 0.062(3) 0.053(2) 0.055(2) 0.008(2) 0.002(2) 0.007(2)
C2 0.050(3) 0.082(4) 0.049(2) 0.008(2) -0.003(2) 0.012(2)
C3 0.062(3) 0.091(4) 0.076(3) 0.010(3) -0.015(3) -0.025(3)
C4 0.042(2) 0.057(2) 0.040(2) 0.0015(18) 0.0048(17) 0.0008(18)
C5 0.042(2) 0.046(2) 0.048(2) -0.0024(18) 0.0026(18) -0.0066(17)
C6 0.043(2) 0.040(2) 0.049(2) 0.0019(17) 0.0094(17) 0.0018(17)
C7 0.047(2) 0.047(2) 0.067(3) 0.001(2) 0.009(2) -0.0040(19)
C8 0.063(3) 0.040(2) 0.074(3) 0.010(2) 0.014(2) -0.002(2)
C9 0.069(3) 0.051(3) 0.060(3) 0.015(2) 0.007(2) 0.011(2)
C10 0.050(2) 0.056(3) 0.053(2) 0.007(2) -0.001(2) 0.003(2)
C11 0.046(2) 0.038(2) 0.044(2) 0.0024(16) 0.0080(17) 0.0013(16)
C12 0.043(2) 0.051(2) 0.042(2) -0.0002(18) 0.0031(17) 0.0032(18)
C13 0.039(2) 0.052(2) 0.043(2) -0.0074(18) 0.0057(16) -0.0052(17)
C14 0.041(2) 0.091(4) 0.077(3) -0.003(3) 0.004(2) -0.008(2)
C15 0.058(3) 0.059(3) 0.070(3) -0.007(2) 0.014(2) -0.021(2)
C16 0.057(3) 0.049(2) 0.062(3) -0.002(2) 0.008(2) -0.013(2)
C17 0.067(3) 0.057(3) 0.045(2) 0.001(2) 0.006(2) -0.001(2)
C18 0.075(3) 0.063(3) 0.047(2) -0.002(2) 0.015(2) -0.012(2)
C19 0.116(5) 0.067(3) 0.102(4) -0.011(3) 0.069(4) -0.001(3)
C20 0.054(2) 0.050(2) 0.043(2) -0.0085(18) 0.0094(18) -0.0087(19)
C21 0.057(3) 0.047(2) 0.052(2) -0.0086(19) 0.011(2) -0.0028(19)
C22 0.043(2) 0.042(2) 0.057(2) 0.0002(19) 0.0082(18) -0.0054(17)
C23 0.054(3) 0.048(2) 0.074(3) -0.012(2) 0.010(2) -0.003(2)
C24 0.069(3) 0.040(2) 0.094(4) -0.001(2) 0.014(3) -0.002(2)
C25 0.071(3) 0.054(3) 0.082(4) 0.016(2) 0.014(3) -0.004(2)
C26 0.059(3) 0.057(3) 0.058(3) 0.011(2) 0.013(2) -0.001(2)
C27 0.044(2) 0.040(2) 0.056(2) -0.0004(18) 0.0080(18) -0.0019(17)
C28 0.049(2) 0.052(2) 0.040(2) 0.0012(18) 0.0062(17) -0.0015(18)
C29 0.046(2) 0.048(2) 0.046(2) -0.0046(18) 0.0080(18) -0.0007(17)
C30 0.096(4) 0.077(3) 0.042(2) -0.003(2) 0.012(2) 0.008(3)
C31 0.076(3) 0.048(2) 0.057(3) -0.009(2) 0.013(2) 0.006(2)
C32 0.080(3) 0.047(2) 0.061(3) 0.002(2) 0.014(2) 0.002(2)
C33 0.111(6) 0.071(4) 0.234(10) -0.012(5) -0.004(6) 0.006(4)
C34 0.062(4) 0.098(5) 0.165(7) -0.007(5) 0.018(4) 0.005(4)
O1 0.092(3) 0.091(3) 0.139(4) 0.032(3) 0.022(3) 0.025(2)
O2 0.173(7) 0.299(11) 0.251(9) -0.136(8) -0.065(6) -0.016(7)
O3 0.135(4) 0.103(3) 0.139(4) 0.033(3) 0.074(3) 0.040(3)
O4 0.104(4) 0.153(5) 0.172(5) 0.102(4) 0.041(3) 0.011(3)
O5 0.206(7) 0.102(4) 0.214(7) 0.030(4) -0.078(6) -0.050(4)
O6 0.136(5) 0.387(12) 0.089(4) -0.054(5) 0.035(4) -0.059(6)
O7 0.405(13) 0.321(10) 0.086(4) -0.052(5) 0.023(6) -0.284(10)
O8 0.330(13) 0.310(12) 0.57(2) 0.255(14) 0.352(15) 0.246(11)
Cl1 0.0685(8) 0.0813(9) 0.0863(9) 0.0039(7) 0.0152(7) 0.0024(7)
Cl2 0.0992(11) 0.0815(10) 0.0902(10) -0.0188(8) 0.0347(9) -0.0282(8)

loop_
_atom_type_symbol
_atom_type_description
_atom_type_scat_dispersion_real
_atom_type_scat_dispersion_imag
_atom_type_scat_source
C C 0.0033 0.0016 'International Tables Vol C Tables 4.2.6.8 and 6.1.1.4'
H H 0.0000 0.0000 'International Tables Vol C Tables 4.2.6.8 and 6.1.1.4'
N N 0.0061 0.0033 'International Tables Vol C Tables 4.2.6.8 and 6.1.1.4'
O O 0.0106 0.0060 'International Tables Vol C Tables 4.2.6.8 and 6.1.1.4'
Cl Cl 0.1484 0.1585 'International Tables Vol C Tables 4.2.6.8 and 6.1.1.4'
Mn Mn 0.3368 0.7283 'International Tables Vol C Tables 4.2.6.8 and 6.1.1.4'

loop_
_geom_angle_atom_site_label_1
_geom_angle_atom_site_label_2
_geom_angle_atom_site_label_3
_geom_angle
_geom_angle_site_symmetry_1
_geom_angle_site_symmetry_3
_geom_angle_publ_flag
N5 Mn1 N11 87.94(12) . . ?
N5 Mn1 N1 158.14(12) . . ?
N11 Mn1 N1 91.56(12) . . ?
N5 Mn1 N7 100.70(12) . . ?
N11 Mn1 N7 158.08(12) . . ?
N1 Mn1 N7 87.72(12) . . ?
N5 Mn1 N4 69.99(11) . . ?
N11 Mn1 N4 81.21(11) . . ?
N1 Mn1 N4 131.50(11) . . ?
N7 Mn1 N4 82.91(12) . . ?
N5 Mn1 N9 84.38(12) . . ?
N11 Mn1 N9 132.62(11) . . ?
N1 Mn1 N9 79.92(11) . . ?
N7 Mn1 N9 68.76(11) . . ?
N4 Mn1 N9 137.42(11) . . ?
N5 Mn1 N10 79.64(12) . . ?
N11 Mn1 N10 68.93(11) . . ?
N1 Mn1 N10 79.80(11) . . ?
N7 Mn1 N10 132.21(11) . . ?
N4 Mn1 N10 137.88(11) . . ?
N9 Mn1 N10 63.69(10) . . ?
N5 Mn1 N3 133.32(11) . . ?
N11 Mn1 N3 79.89(11) . . ?
N1 Mn1 N3 67.82(11) . . ?
N7 Mn1 N3 79.57(11) . . ?
N4 Mn1 N3 63.69(10) . . ?
N9 Mn1 N3 135.33(11) . . ?
N10 Mn1 N3 134.00(11) . . ?
C4 N1 C1 105.0(4) . . ?
C4 N1 Mn1 117.1(3) . . ?
C1 N1 Mn1 137.9(3) . . ?
C4 N2 C2 106.9(4) . . ?
C4 N2 C3 128.5(4) . . ?
C2 N2 C3 124.6(4) . . ?
C5 N3 C6 124.0(3) . . ?
C5 N3 Mn1 115.1(3) . . ?
C6 N3 Mn1 120.8(2) . . ?
C12 N4 C11 122.0(3) . . ?
C12 N4 Mn1 114.6(3) . . ?
C11 N4 Mn1 123.1(2) . . ?
C13 N5 C16 105.6(3) . . ?
C13 N5 Mn1 114.3(3) . . ?
C16 N5 Mn1 138.4(3) . . ?
C15 N6 C13 106.7(4) . . ?
C15 N6 C14 126.5(4) . . ?
C13 N6 C14 126.8(4) . . ?
C20 N7 C17 105.1(3) . . ?
C20 N7 Mn1 114.9(3) . . ?
C17 N7 Mn1 138.1(3) . . ?
C20 N8 C18 106.8(4) . . ?
C20 N8 C19 127.0(4) . . ?
C18 N8 C19 126.1(4) . . ?
C21 N9 C22 121.9(4) . . ?
C21 N9 Mn1 114.8(3) . . ?
C22 N9 Mn1 122.2(2) . . ?
C28 N10 C27 122.8(3) . . ?
C28 N10 Mn1 115.1(3) . . ?
C27 N10 Mn1 122.1(2) . . ?
C29 N11 C32 105.1(3) . . ?
C29 N11 Mn1 116.6(3) . . ?
C32 N11 Mn1 138.3(3) . . ?
C29 N12 C31 106.7(3) . . ?
C29 N12 C30 127.7(4) . . ?
C31 N12 C30 125.6(4) . . ?
C2 C1 N1 110.5(4) . . ?
C2 C1 H1 124.7 . . ?
N1 C1 H1 124.7 . . ?
C1 C2 N2 106.7(4) . . ?
C1 C2 H2 126.6 . . ?
N2 C2 H2 126.6 . . ?
N2 C3 H3A 109.5 . . ?
N2 C3 H3B 109.5 . . ?
H3A C3 H3B 109.5 . . ?
N2 C3 H3C 109.5 . . ?
H3A C3 H3C 109.5 . . ?
H3B C3 H3C 109.5 . . ?
N1 C4 N2 110.8(4) . . ?
N1 C4 C5 122.0(4) . . ?
N2 C4 C5 126.8(4) . . ?
N3 C5 C4 116.2(4) . . ?
N3 C5 H5 121.9 . . ?
C4 C5 H5 121.9 . . ?
C7 C6 N3 124.8(4) . . ?
C7 C6 C11 119.1(4) . . ?
N3 C6 C11 115.8(3) . . ?
C8 C7 C6 119.9(4) . . ?
C8 C7 H7 120.1 . . ?
C6 C7 H7 120.1 . . ?
C9 C8 C7 120.3(4) . . ?
C9 C8 H8 119.8 . . ?
C7 C8 H8 119.8 . . ?
C8 C9 C10 120.5(4) . . ?
C8 C9 H9 119.7 . . ?
C10 C9 H9 119.7 . . ?
C9 C10 C11 120.2(4) . . ?
C9 C10 H10 119.9 . . ?
C11 C10 H10 119.9 . . ?
C10 C11 C6 120.0(4) . . ?
C10 C11 N4 124.5(4) . . ?
C6 C11 N4 115.4(3) . . ?
N4 C12 C13 117.2(4) . . ?
N4 C12 H12 121.4 . . ?
C13 C12 H12 121.4 . . ?
N5 C13 N6 110.8(4) . . ?
N5 C13 C12 122.5(3) . . ?
N6 C13 C12 126.7(4) . . ?
N6 C14 H14A 109.5 . . ?
N6 C14 H14B 109.5 . . ?
H14A C14 H14B 109.5 . . ?
N6 C14 H14C 109.5 . . ?
H14A C14 H14C 109.5 . . ?
H14B C14 H14C 109.5 . . ?
N6 C15 C16 107.4(4) . . ?
N6 C15 H15 126.3 . . ?
C16 C15 H15 126.3 . . ?
C15 C16 N5 109.5(4) . . ?
C15 C16 H16 125.2 . . ?
N5 C16 H16 125.2 . . ?
N7 C17 C18 111.1(4) . . ?
N7 C17 H17 124.5 . . ?
C18 C17 H17 124.5 . . ?
C17 C18 N8 105.9(4) . . ?
C17 C18 H18 127.0 . . ?
N8 C18 H18 127.0 . . ?
N8 C19 H19A 109.5 . . ?
N8 C19 H19B 109.5 . . ?
H19A C19 H19B 109.5 . . ?
N8 C19 H19C 109.5 . . ?
H19A C19 H19C 109.5 . . ?
H19B C19 H19C 109.5 . . ?
N7 C20 N8 111.1(4) . . ?
N7 C20 C21 122.2(4) . . ?
N8 C20 C21 126.7(4) . . ?
N9 C21 C20 116.7(4) . . ?
N9 C21 H21 121.6 . . ?
C20 C21 H21 121.6 . . ?
C23 C22 C27 119.9(4) . . ?
C23 C22 N9 124.2(4) . . ?
C27 C22 N9 115.9(3) . . ?
C24 C23 C22 119.9(4) . . ?
C24 C23 H23 120.1 . . ?
C22 C23 H23 120.1 . . ?
C23 C24 C25 120.2(4) . . ?
C23 C24 H24 119.9 . . ?
C25 C24 H24 119.9 . . ?
C24 C25 C26 120.8(4) . . ?
C24 C25 H25 119.6 . . ?
C26 C25 H25 119.6 . . ?
C25 C26 C27 119.7(4) . . ?
C25 C26 H26 120.1 . . ?
C27 C26 H26 120.1 . . ?
C26 C27 C22 119.4(4) . . ?
C26 C27 N10 125.1(4) . . ?
C22 C27 N10 115.5(3) . . ?
N10 C28 C29 117.1(4) . . ?
N10 C28 H28 121.4 . . ?
C29 C28 H28 121.4 . . ?
N11 C29 N12 111.2(3) . . ?
N11 C29 C28 122.0(3) . . ?
N12 C29 C28 126.8(4) . . ?
N12 C30 H30A 109.5 . . ?
N12 C30 H30B 109.5 . . ?
H30A C30 H30B 109.5 . . ?
N12 C30 H30C 109.5 . . ?
H30A C30 H30C 109.5 . . ?
H30B C30 H30C 109.5 . . ?
C32 C31 N12 106.6(4) . . ?
C32 C31 H31 126.7 . . ?
N12 C31 H31 126.7 . . ?
C31 C32 N11 110.4(4) . . ?
C31 C32 H32 124.8 . . ?
N11 C32 H32 124.8 . . ?
N13 C34 C33 176.9(10) . . ?
O2 Cl1 O4 113.0(6) . . ?
O2 Cl1 O3 104.8(5) . . ?
O4 Cl1 O3 112.3(3) . . ?
O2 Cl1 O1 106.9(5) . . ?
O4 Cl1 O1 108.6(3) . . ?
O3 Cl1 O1 111.2(3) . . ?
O8 Cl2 O6 112.4(7) . . ?
O8 Cl2 O7 112.1(9) . . ?
O6 Cl2 O7 106.0(4) . . ?
O8 Cl2 O5 104.8(6) . . ?
O6 Cl2 O5 116.0(5) . . ?
O7 Cl2 O5 105.5(5) . . ?

loop_
_geom_bond_atom_site_label_1
_geom_bond_atom_site_label_2
_geom_bond_distance
_geom_bond_site_symmetry_2
_geom_bond_publ_flag
Mn1 N5 2.300(3) . ?
Mn1 N11 2.310(3) . ?
Mn1 N1 2.319(3) . ?
Mn1 N7 2.333(3) . ?
Mn1 N4 2.443(3) . ?
Mn1 N9 2.482(3) . ?
Mn1 N10 2.496(3) . ?
Mn1 N3 2.521(3) . ?
N1 C4 1.334(5) . ?
N1 C1 1.362(5) . ?
N2 C4 1.356(5) . ?
N2 C2 1.358(6) . ?
N2 C3 1.469(6) . ?
N3 C5 1.276(5) . ?
N3 C6 1.402(5) . ?
N4 C12 1.266(5) . ?
N4 C11 1.415(5) . ?
N5 C13 1.327(5) . ?
N5 C16 1.366(5) . ?
N6 C15 1.349(6) . ?
N6 C13 1.362(5) . ?
N6 C14 1.464(6) . ?
N7 C20 1.331(5) . ?
N7 C17 1.351(5) . ?
N8 C20 1.359(5) . ?
N8 C18 1.362(6) . ?
N8 C19 1.470(6) . ?
N9 C21 1.270(5) . ?
N9 C22 1.415(5) . ?
N10 C28 1.268(5) . ?
N10 C27 1.410(5) . ?
N11 C29 1.333(5) . ?
N11 C32 1.357(5) . ?
N12 C29 1.354(5) . ?
N12 C31 1.359(5) . ?
N12 C30 1.463(5) . ?
N13 C34 1.117(8) . ?
C1 C2 1.346(6) . ?
C1 H1 0.9300 . ?
C2 H2 0.9300 . ?
C3 H3A 0.9600 . ?
C3 H3B 0.9600 . ?
C3 H3C 0.9600 . ?
C4 C5 1.434(6) . ?
C5 H5 0.9300 . ?
C6 C7 1.396(5) . ?
C6 C11 1.403(5) . ?
C7 C8 1.391(6) . ?
C7 H7 0.9300 . ?
C8 C9 1.375(6) . ?
C8 H8 0.9300 . ?
C9 C10 1.375(6) . ?
C9 H9 0.9300 . ?
C10 C11 1.387(5) . ?
C10 H10 0.9300 . ?
C12 C13 1.431(6) . ?
C12 H12 0.9300 . ?
C14 H14A 0.9600 . ?
C14 H14B 0.9600 . ?
C14 H14C 0.9600 . ?
C15 C16 1.354(6) . ?
C15 H15 0.9300 . ?
C16 H16 0.9300 . ?
C17 C18 1.358(6) . ?
C17 H17 0.9300 . ?
C18 H18 0.9300 . ?
C19 H19A 0.9600 . ?
C19 H19B 0.9600 . ?
C19 H19C 0.9600 . ?
C20 C21 1.441(6) . ?
C21 H21 0.9300 . ?
C22 C23 1.399(6) . ?
C22 C27 1.401(5) . ?
C23 C24 1.372(6) . ?
C23 H23 0.9300 . ?
C24 C25 1.377(7) . ?
C24 H24 0.9300 . ?
C25 C26 1.386(6) . ?
C25 H25 0.9300 . ?
C26 C27 1.388(6) . ?
C26 H26 0.9300 . ?
C28 C29 1.439(6) . ?
C28 H28 0.9300 . ?
C30 H30A 0.9600 . ?
C30 H30B 0.9600 . ?
C30 H30C 0.9600 . ?
C31 C32 1.354(6) . ?
C31 H31 0.9300 . ?
C32 H32 0.9300 . ?
C33 C34 1.450(10) . ?
O1 Cl1 1.421(4) . ?
O2 Cl1 1.355(7) . ?
O3 Cl1 1.394(4) . ?
O4 Cl1 1.390(4) . ?
O5 Cl2 1.378(6) . ?
O6 Cl2 1.330(5) . ?
O7 Cl2 1.342(7) . ?
O8 Cl2 1.239(6) . ?

loop_
_geom_torsion_atom_site_label_1
_geom_torsion_atom_site_label_2
_geom_torsion_atom_site_label_3
_geom_torsion_atom_site_label_4
_geom_torsion
_geom_torsion_site_symmetry_1
_geom_torsion_site_symmetry_2
_geom_torsion_site_symmetry_3
_geom_torsion_site_symmetry_4
_geom_torsion_publ_flag
N5 Mn1 N1 C4 156.7(3) . . . . ?
N11 Mn1 N1 C4 68.3(3) . . . . ?
N7 Mn1 N1 C4 -89.8(3) . . . . ?
N4 Mn1 N1 C4 -11.3(3) . . . . ?
N9 Mn1 N1 C4 -158.6(3) . . . . ?
N10 Mn1 N1 C4 136.6(3) . . . . ?
N3 Mn1 N1 C4 -10.1(3) . . . . ?
N5 Mn1 N1 C1 -20.5(6) . . . . ?
N11 Mn1 N1 C1 -108.8(4) . . . . ?
N7 Mn1 N1 C1 93.1(4) . . . . ?
N4 Mn1 N1 C1 171.6(4) . . . . ?
N9 Mn1 N1 C1 24.3(4) . . . . ?
N10 Mn1 N1 C1 -40.5(4) . . . . ?
N3 Mn1 N1 C1 172.8(4) . . . . ?
N5 Mn1 N3 C5 -161.8(3) . . . . ?
N11 Mn1 N3 C5 -84.4(3) . . . . ?
N1 Mn1 N3 C5 11.5(3) . . . . ?
N7 Mn1 N3 C5 103.3(3) . . . . ?
N4 Mn1 N3 C5 -169.5(3) . . . . ?
N9 Mn1 N3 C5 58.6(3) . . . . ?
N10 Mn1 N3 C5 -37.2(3) . . . . ?
N5 Mn1 N3 C6 15.8(3) . . . . ?
N11 Mn1 N3 C6 93.2(3) . . . . ?
N1 Mn1 N3 C6 -170.9(3) . . . . ?
N7 Mn1 N3 C6 -79.1(3) . . . . ?
N4 Mn1 N3 C6 8.1(3) . . . . ?
N9 Mn1 N3 C6 -123.9(3) . . . . ?
N10 Mn1 N3 C6 140.4(3) . . . . ?
N5 Mn1 N4 C12 -9.2(3) . . . . ?
N11 Mn1 N4 C12 81.8(3) . . . . ?
N1 Mn1 N4 C12 166.0(3) . . . . ?
N7 Mn1 N4 C12 -113.4(3) . . . . ?
N9 Mn1 N4 C12 -65.8(3) . . . . ?
N10 Mn1 N4 C12 37.3(3) . . . . ?
N3 Mn1 N4 C12 164.8(3) . . . . ?
N5 Mn1 N4 C11 176.0(3) . . . . ?
N11 Mn1 N4 C11 -93.0(3) . . . . ?
N1 Mn1 N4 C11 -8.7(3) . . . . ?
N7 Mn1 N4 C11 71.9(3) . . . . ?
N9 Mn1 N4 C11 119.4(3) . . . . ?
N10 Mn1 N4 C11 -137.4(3) . . . . ?
N3 Mn1 N4 C11 -9.9(3) . . . . ?
N11 Mn1 N5 C13 -71.6(3) . . . . ?
N1 Mn1 N5 C13 -160.6(3) . . . . ?
N7 Mn1 N5 C13 88.1(3) . . . . ?
N4 Mn1 N5 C13 9.8(3) . . . . ?
N9 Mn1 N5 C13 155.2(3) . . . . ?
N10 Mn1 N5 C13 -140.5(3) . . . . ?
N3 Mn1 N5 C13 2.4(3) . . . . ?
N11 Mn1 N5 C16 90.7(4) . . . . ?
N1 Mn1 N5 C16 1.7(6) . . . . ?
N7 Mn1 N5 C16 -109.6(4) . . . . ?
N4 Mn1 N5 C16 172.1(4) . . . . ?
N9 Mn1 N5 C16 -42.5(4) . . . . ?
N10 Mn1 N5 C16 21.7(4) . . . . ?
N3 Mn1 N5 C16 164.7(4) . . . . ?
N5 Mn1 N7 C20 92.5(3) . . . . ?
N11 Mn1 N7 C20 -155.7(3) . . . . ?
N1 Mn1 N7 C20 -67.2(3) . . . . ?
N4 Mn1 N7 C20 160.5(3) . . . . ?
N9 Mn1 N7 C20 12.9(3) . . . . ?
N10 Mn1 N7 C20 6.9(4) . . . . ?
N3 Mn1 N7 C20 -135.0(3) . . . . ?
N5 Mn1 N7 C17 -106.4(4) . . . . ?
N11 Mn1 N7 C17 5.4(7) . . . . ?
N1 Mn1 N7 C17 93.9(4) . . . . ?
N4 Mn1 N7 C17 -38.4(4) . . . . ?
N9 Mn1 N7 C17 173.9(5) . . . . ?
N10 Mn1 N7 C17 167.9(4) . . . . ?
N3 Mn1 N7 C17 26.0(4) . . . . ?
N5 Mn1 N9 C21 -117.4(3) . . . . ?
N11 Mn1 N9 C21 160.6(3) . . . . ?
N1 Mn1 N9 C21 77.8(3) . . . . ?
N7 Mn1 N9 C21 -13.6(3) . . . . ?
N4 Mn1 N9 C21 -65.4(3) . . . . ?
N10 Mn1 N9 C21 161.4(3) . . . . ?
N3 Mn1 N9 C21 34.3(4) . . . . ?
N5 Mn1 N9 C22 74.2(3) . . . . ?
N11 Mn1 N9 C22 -7.7(4) . . . . ?
N1 Mn1 N9 C22 -90.5(3) . . . . ?
N7 Mn1 N9 C22 178.0(3) . . . . ?
N4 Mn1 N9 C22 126.3(3) . . . . ?
N10 Mn1 N9 C22 -7.0(3) . . . . ?
N3 Mn1 N9 C22 -134.0(3) . . . . ?
N5 Mn1 N10 C28 95.5(3) . . . . ?
N11 Mn1 N10 C28 3.7(3) . . . . ?
N1 Mn1 N10 C28 -91.9(3) . . . . ?
N7 Mn1 N10 C28 -169.4(3) . . . . ?
N4 Mn1 N10 C28 51.7(3) . . . . ?
N9 Mn1 N10 C28 -175.7(3) . . . . ?
N3 Mn1 N10 C28 -46.9(3) . . . . ?
N5 Mn1 N10 C27 -82.4(3) . . . . ?
N11 Mn1 N10 C27 -174.2(3) . . . . ?
N1 Mn1 N10 C27 90.1(3) . . . . ?
N7 Mn1 N10 C27 12.7(4) . . . . ?
N4 Mn1 N10 C27 -126.3(3) . . . . ?
N9 Mn1 N10 C27 6.4(3) . . . . ?
N3 Mn1 N10 C27 135.1(3) . . . . ?
N5 Mn1 N11 C29 -83.6(3) . . . . ?
N1 Mn1 N11 C29 74.6(3) . . . . ?
N7 Mn1 N11 C29 162.3(3) . . . . ?
N4 Mn1 N11 C29 -153.6(3) . . . . ?
N9 Mn1 N11 C29 -3.1(4) . . . . ?
N10 Mn1 N11 C29 -3.9(3) . . . . ?
N3 Mn1 N11 C29 141.7(3) . . . . ?
N5 Mn1 N11 C32 98.6(5) . . . . ?
N1 Mn1 N11 C32 -103.2(5) . . . . ?
N7 Mn1 N11 C32 -15.5(7) . . . . ?
N4 Mn1 N11 C32 28.6(5) . . . . ?
N9 Mn1 N11 C32 179.1(4) . . . . ?
N10 Mn1 N11 C32 178.3(5) . . . . ?
N3 Mn1 N11 C32 -36.1(5) . . . . ?
C4 N1 C1 C2 0.3(5) . . . . ?
Mn1 N1 C1 C2 177.6(3) . . . . ?
N1 C1 C2 N2 -1.2(5) . . . . ?
C4 N2 C2 C1 1.6(5) . . . . ?
C3 N2 C2 C1 -178.3(4) . . . . ?
C1 N1 C4 N2 0.8(4) . . . . ?
Mn1 N1 C4 N2 -177.2(2) . . . . ?
C1 N1 C4 C5 -172.8(4) . . . . ?
Mn1 N1 C4 C5 9.2(5) . . . . ?
C2 N2 C4 N1 -1.5(5) . . . . ?
C3 N2 C4 N1 178.4(4) . . . . ?
C2 N2 C4 C5 171.6(4) . . . . ?
C3 N2 C4 C5 -8.5(7) . . . . ?
C6 N3 C5 C4 171.4(3) . . . . ?
Mn1 N3 C5 C4 -11.2(4) . . . . ?
N1 C4 C5 N3 2.0(6) . . . . ?
N2 C4 C5 N3 -170.4(4) . . . . ?
C5 N3 C6 C7 -14.6(6) . . . . ?
Mn1 N3 C6 C7 168.0(3) . . . . ?
C5 N3 C6 C11 171.4(4) . . . . ?
Mn1 N3 C6 C11 -5.9(4) . . . . ?
N3 C6 C7 C8 -173.7(4) . . . . ?
C11 C6 C7 C8 0.1(6) . . . . ?
C6 C7 C8 C9 0.8(7) . . . . ?
C7 C8 C9 C10 -0.9(7) . . . . ?
C8 C9 C10 C11 0.2(7) . . . . ?
C9 C10 C11 C6 0.6(6) . . . . ?
C9 C10 C11 N4 176.7(4) . . . . ?
C7 C6 C11 C10 -0.8(6) . . . . ?
N3 C6 C11 C10 173.6(3) . . . . ?
C7 C6 C11 N4 -177.2(3) . . . . ?
N3 C6 C11 N4 -2.9(5) . . . . ?
C12 N4 C11 C10 20.5(6) . . . . ?
Mn1 N4 C11 C10 -165.2(3) . . . . ?
C12 N4 C11 C6 -163.3(4) . . . . ?
Mn1 N4 C11 C6 11.1(4) . . . . ?
C11 N4 C12 C13 -178.0(3) . . . . ?
Mn1 N4 C12 C13 7.2(4) . . . . ?
C16 N5 C13 N6 0.0(4) . . . . ?
Mn1 N5 C13 N6 167.9(2) . . . . ?
C16 N5 C13 C12 -178.7(4) . . . . ?
Mn1 N5 C13 C12 -10.8(5) . . . . ?
C15 N6 C13 N5 0.0(5) . . . . ?
C14 N6 C13 N5 179.8(4) . . . . ?
C15 N6 C13 C12 178.7(4) . . . . ?
C14 N6 C13 C12 -1.5(7) . . . . ?
N4 C12 C13 N5 2.2(6) . . . . ?
N4 C12 C13 N6 -176.4(4) . . . . ?
C13 N6 C15 C16 0.0(5) . . . . ?
C14 N6 C15 C16 -179.8(4) . . . . ?
N6 C15 C16 N5 0.0(5) . . . . ?
C13 N5 C16 C15 0.0(5) . . . . ?
Mn1 N5 C16 C15 -163.3(3) . . . . ?
C20 N7 C17 C18 -0.1(5) . . . . ?
Mn1 N7 C17 C18 -162.3(3) . . . . ?
N7 C17 C18 N8 0.5(5) . . . . ?
C20 N8 C18 C17 -0.8(5) . . . . ?
C19 N8 C18 C17 176.6(5) . . . . ?
C17 N7 C20 N8 -0.4(5) . . . . ?
Mn1 N7 C20 N8 166.6(3) . . . . ?
C17 N7 C20 C21 -179.9(4) . . . . ?
Mn1 N7 C20 C21 -12.9(5) . . . . ?
C18 N8 C20 N7 0.8(5) . . . . ?
C19 N8 C20 N7 -176.6(5) . . . . ?
C18 N8 C20 C21 -179.8(4) . . . . ?
C19 N8 C20 C21 2.9(8) . . . . ?
C22 N9 C21 C20 -179.4(4) . . . . ?
Mn1 N9 C21 C20 12.3(5) . . . . ?
N7 C20 C21 N9 -0.1(6) . . . . ?
N8 C20 C21 N9 -179.5(4) . . . . ?
C21 N9 C22 C23 23.1(6) . . . . ?
Mn1 N9 C22 C23 -169.4(3) . . . . ?
C21 N9 C22 C27 -160.3(4) . . . . ?
Mn1 N9 C22 C27 7.2(5) . . . . ?
C27 C22 C23 C24 2.9(7) . . . . ?
N9 C22 C23 C24 179.4(4) . . . . ?
C22 C23 C24 C25 -1.6(7) . . . . ?
C23 C24 C25 C26 0.0(8) . . . . ?
C24 C25 C26 C27 0.3(7) . . . . ?
C25 C26 C27 C22 1.0(7) . . . . ?
C25 C26 C27 N10 -177.1(4) . . . . ?
C23 C22 C27 C26 -2.6(6) . . . . ?
N9 C22 C27 C26 -179.3(4) . . . . ?
C23 C22 C27 N10 175.7(4) . . . . ?
N9 C22 C27 N10 -1.0(5) . . . . ?
C28 N10 C27 C26 -5.1(6) . . . . ?
Mn1 N10 C27 C26 172.7(3) . . . . ?
C28 N10 C27 C22 176.8(4) . . . . ?
Mn1 N10 C27 C22 -5.4(5) . . . . ?
C27 N10 C28 C29 174.9(4) . . . . ?
Mn1 N10 C28 C29 -3.1(5) . . . . ?
C32 N11 C29 N12 0.8(5) . . . . ?
Mn1 N11 C29 N12 -177.7(2) . . . . ?
C32 N11 C29 C28 -177.3(4) . . . . ?
Mn1 N11 C29 C28 4.2(5) . . . . ?
C31 N12 C29 N11 -1.0(5) . . . . ?
C30 N12 C29 N11 178.0(4) . . . . ?
C31 N12 C29 C28 177.0(4) . . . . ?
C30 N12 C29 C28 -3.9(7) . . . . ?
N10 C28 C29 N11 -0.5(6) . . . . ?
N10 C28 C29 N12 -178.4(4) . . . . ?
C29 N12 C31 C32 0.8(5) . . . . ?
C30 N12 C31 C32 -178.3(4) . . . . ?
N12 C31 C32 N11 -0.3(6) . . . . ?
C29 N11 C32 C31 -0.3(5) . . . . ?
Mn1 N11 C32 C31 177.7(3) . . . . ?
